data_4067164
loop_
_publ_author_name
'Roberts, Dilwyn J.'
'Gregg, Daniel J.'
'Fitchett, Chris M.'
'Draper, Sylvia M.'

_publ_section_title
;
 Ferrocenyl-polyphenylenes: Toward Metallo-organic Polyaromatics
;
_journal_issue 23
_journal_name_full Organometallics
_journal_page_first 6541
_journal_paper_doi 10.1021/om100862a
_journal_volume 29
_journal_year 2010
_chemical_formula_moiety 'C40 H30 Fe'
_chemical_formula_sum 'C40 H30 Fe'
_chemical_formula_weight 566.49
_chemical_name_systematic
; 
 ? 
;
_space_group_IT_number 2
_symmetry_cell_setting triclinic
_symmetry_space_group_name_Hall '-P 1'
_symmetry_space_group_name_H-M 'P -1'
_atom_sites_solution_hydrogens geom
_atom_sites_solution_primary direct
_atom_sites_solution_secondary difmap
_audit_creation_method SHELXL-97
_cell_angle_alpha 112.588(3)
_cell_angle_beta 95.517(3)
_cell_angle_gamma 115.055(3)
_cell_formula_units_Z 2
_cell_length_a 11.870(3)
_cell_length_b 12.538(3)
_cell_length_c 13.071(3)
_cell_measurement_reflns_used 1359
_cell_measurement_temperature 153(2)
_cell_measurement_theta_max 25.60
_cell_measurement_theta_min 2.18
_cell_volume 1547.2(7)
_computing_cell_refinement 'Bruker SMART'
_computing_data_collection 'Bruker SMART'
_computing_data_reduction 'Bruker SAINT'
_computing_molecular_graphics 'Bruker SHELXTL'
_computing_publication_material 'Bruker SHELXTL'
_computing_structure_refinement 'SHELXL-97 (Sheldrick, 1997)'
_computing_structure_solution 'SHELXS-97 (Sheldrick, 1990)'
_diffrn_ambient_temperature 153(2)
_diffrn_measured_fraction_theta_full 0.979
_diffrn_measured_fraction_theta_max 0.979
_diffrn_measurement_device_type 'CCD area detector'
_diffrn_measurement_method 'phi and omega scans'
_diffrn_radiation_monochromator graphite
_diffrn_radiation_source 'fine-focus sealed tube'
_diffrn_radiation_type MoK\a
_diffrn_radiation_wavelength 0.71073
_diffrn_reflns_av_R_equivalents 0.0238
_diffrn_reflns_av_sigmaI/netI 0.0470
_diffrn_reflns_limit_h_max 14
_diffrn_reflns_limit_h_min -13
_diffrn_reflns_limit_k_max 14
_diffrn_reflns_limit_k_min -14
_diffrn_reflns_limit_l_max 15
_diffrn_reflns_limit_l_min -15
_diffrn_reflns_number 10461
_diffrn_reflns_theta_full 25.12
_diffrn_reflns_theta_max 25.12
_diffrn_reflns_theta_min 1.77
_exptl_absorpt_coefficient_mu 0.513
_exptl_absorpt_correction_T_max 0.8613
_exptl_absorpt_correction_T_min 0.7835
_exptl_absorpt_correction_type multi-scan
_exptl_absorpt_process_details 'blessing Acta Cryst. 1995(A51) 33-38'
_exptl_crystal_colour red
_exptl_crystal_density_diffrn 1.216
_exptl_crystal_density_method 'not measured'
_exptl_crystal_description block
_exptl_crystal_F_000 592
_exptl_crystal_size_max 0.50
_exptl_crystal_size_mid 0.40
_exptl_crystal_size_min 0.30
_refine_diff_density_max 0.295
_refine_diff_density_min -0.317
_refine_diff_density_rms 0.051
_refine_ls_extinction_method none
_refine_ls_goodness_of_fit_ref 0.981
_refine_ls_hydrogen_treatment constr
_refine_ls_matrix_type full
_refine_ls_number_parameters 370
_refine_ls_number_reflns 5402
_refine_ls_number_restraints 0
_refine_ls_restrained_S_all 0.981
_refine_ls_R_factor_all 0.0659
_refine_ls_R_factor_gt 0.0479
_refine_ls_shift/su_max 0.001
_refine_ls_shift/su_mean 0.000
_refine_ls_structure_factor_coef Fsqd
_refine_ls_weighting_details 'calc w=1/[\s^2^(Fo^2^)+(0.0557P)^2^+0.0000P] where P=(Fo^2^+2Fc^2^)/3'
_refine_ls_weighting_scheme calc
_refine_ls_wR_factor_gt 0.1005
_refine_ls_wR_factor_ref 0.1076
_reflns_number_gt 4181
_reflns_number_total 5402
_reflns_threshold_expression >2sigma(I)
_cod_data_source_file om100862a_si_001.cif
_cod_data_source_block fce
_cod_depositor_comments
;
The following automatic conversions were performed:

'_symmetry_cell_setting' value 'Triclinic' changed to 'triclinic'
according to /home/saulius/struct/CIF-dictionaries/cif_core.dic
dictionary named 'cif_core.dic' version 2.4.1 from 2010-06-29.

Automatic conversion script
Id: cif_fix_values 1715 2011-07-08 13:25:40Z adriana 
;
_cod_original_cell_volume 1547.3(6)
_cod_original_sg_symbol_Hall -P1
_cod_original_sg_symbol_H-M P-1
_cod_database_code 4067164

loop_
_symmetry_equiv_pos_as_xyz
'x, y, z'
'-x, -y, -z'

loop_
_atom_site_label
_atom_site_type_symbol
_atom_site_fract_x
_atom_site_fract_y
_atom_site_fract_z
_atom_site_U_iso_or_equiv
_atom_site_adp_type
_atom_site_occupancy
_atom_site_symmetry_multiplicity
_atom_site_calc_flag
_atom_site_refinement_flags
Fe1 Fe 0.21956(3) -0.11561(3) 0.90008(3) 0.05218(14) Uani 1 1 d .
C1 C 0.0714(2) -0.0412(2) 0.74078(19) 0.0456(6) Uani 1 1 d .
C2 C -0.0595(2) -0.0937(2) 0.67285(18) 0.0440(5) Uani 1 1 d .
C3 C -0.0986(2) -0.0040(2) 0.66143(18) 0.0432(5) Uani 1 1 d .
C4 C -0.0130(2) 0.1373(2) 0.72259(18) 0.0432(5) Uani 1 1 d .
C5 C 0.1158(2) 0.1897(2) 0.79580(19) 0.0446(5) Uani 1 1 d .
C6 C 0.1547(2) 0.0999(2) 0.80115(19) 0.0475(6) Uani 1 1 d .
H6 H 0.2392 0.1345 0.8465 0.057 Uiso 1 1 calc R
C7 C 0.1269(2) -0.1273(2) 0.74894(19) 0.0473(6) Uani 1 1 d .
C8 C 0.0631(3) -0.2542(2) 0.7500(2) 0.0609(7) Uani 1 1 d .
H8 H -0.0283 -0.3020 0.7468 0.073 Uiso 1 1 calc R
C9 C 0.1562(3) -0.2981(3) 0.7569(2) 0.0668(8) Uani 1 1 d .
H9 H 0.1390 -0.3807 0.7591 0.080 Uiso 1 1 calc R
C10 C 0.2792(3) -0.1995(3) 0.7615(2) 0.0614(7) Uani 1 1 d .
H10 H 0.3604 -0.2030 0.7671 0.074 Uiso 1 1 calc R
C11 C 0.2617(2) -0.0941(2) 0.75632(19) 0.0504(6) Uani 1 1 d .
H11 H 0.3297 -0.0131 0.7587 0.061 Uiso 1 1 calc R
C12 C 0.2006(4) 0.0196(4) 1.0377(2) 0.0883(10) Uani 1 1 d .
H12 H 0.1577 0.0701 1.0326 0.106 Uiso 1 1 calc R
C13 C 0.1399(3) -0.1071(4) 1.0349(3) 0.0887(10) Uani 1 1 d .
H13 H 0.0475 -0.1599 1.0268 0.106 Uiso 1 1 calc R
C14 C 0.2377(3) -0.1442(4) 1.0455(3) 0.0822(9) Uani 1 1 d .
H14 H 0.2232 -0.2275 1.0450 0.099 Uiso 1 1 calc R
C15 C 0.3583(3) -0.0411(4) 1.0560(2) 0.0806(9) Uani 1 1 d .
H15 H 0.4418 -0.0399 1.0643 0.097 Uiso 1 1 calc R
C16 C 0.3360(4) 0.0617(3) 1.0521(2) 0.0861(10) Uani 1 1 d .
H16 H 0.4021 0.1457 1.0575 0.103 Uiso 1 1 calc R
C17 C -0.1599(2) -0.2418(2) 0.61807(19) 0.0457(6) Uani 1 1 d .
C18 C -0.1559(3) -0.3399(2) 0.5224(2) 0.0638(7) Uani 1 1 d .
H18 H -0.0913 -0.3149 0.4876 0.077 Uiso 1 1 calc R
C19 C -0.2483(3) -0.4759(3) 0.4779(3) 0.0841(10) Uani 1 1 d .
H19 H -0.2441 -0.5397 0.4141 0.101 Uiso 1 1 calc R
C20 C -0.3457(3) -0.5160(3) 0.5283(3) 0.0847(10) Uani 1 1 d .
H20 H -0.4067 -0.6059 0.4986 0.102 Uiso 1 1 calc R
C21 C -0.3509(3) -0.4203(3) 0.6234(3) 0.0797(9) Uani 1 1 d .
H21 H -0.4151 -0.4463 0.6583 0.096 Uiso 1 1 calc R
C22 C -0.2599(3) -0.2845(3) 0.6674(2) 0.0620(7) Uani 1 1 d .
H22 H -0.2657 -0.2214 0.7304 0.074 Uiso 1 1 calc R
C23 C -0.2346(2) -0.0641(2) 0.5789(2) 0.0454(6) Uani 1 1 d .
C24 C -0.2585(2) -0.1307(2) 0.4583(2) 0.0590(7) Uani 1 1 d .
H24 H -0.1922 -0.1394 0.4301 0.071 Uiso 1 1 calc R
C25 C -0.3808(3) -0.1845(3) 0.3792(2) 0.0736(8) Uani 1 1 d .
H25 H -0.3948 -0.2283 0.2995 0.088 Uiso 1 1 calc R
C26 C -0.4812(3) -0.1721(3) 0.4206(3) 0.0753(9) Uani 1 1 d .
H26 H -0.5619 -0.2067 0.3685 0.090 Uiso 1 1 calc R
C27 C -0.4597(3) -0.1077(3) 0.5401(3) 0.0710(8) Uani 1 1 d .
H27 H -0.5268 -0.1005 0.5678 0.085 Uiso 1 1 calc R
C28 C -0.3365(2) -0.0530(2) 0.6197(2) 0.0576(7) Uani 1 1 d .
H28 H -0.3229 -0.0096 0.6994 0.069 Uiso 1 1 calc R
C29 C -0.0595(2) 0.2309(2) 0.7140(2) 0.0457(6) Uani 1 1 d .
C30 C -0.1065(2) 0.2214(2) 0.6056(2) 0.0555(6) Uani 1 1 d .
H30 H -0.1085 0.1576 0.5376 0.067 Uiso 1 1 calc R
C31 C -0.1505(3) 0.3080(3) 0.5997(3) 0.0721(8) Uani 1 1 d .
H31 H -0.1796 0.3022 0.5281 0.086 Uiso 1 1 calc R
C32 C -0.1505(3) 0.4022(3) 0.7009(3) 0.0788(9) Uani 1 1 d .
H32 H -0.1813 0.4577 0.6964 0.095 Uiso 1 1 calc R
C33 C -0.1044(3) 0.4134(3) 0.8092(3) 0.0714(8) Uani 1 1 d .
H33 H -0.1041 0.4765 0.8767 0.086 Uiso 1 1 calc R
C34 C -0.0581(2) 0.3286(2) 0.8158(2) 0.0560(6) Uani 1 1 d .
H34 H -0.0263 0.3371 0.8881 0.067 Uiso 1 1 calc R
C35 C 0.2145(2) 0.3385(2) 0.8681(2) 0.0508(6) Uani 1 1 d .
C36 C 0.2558(3) 0.4243(3) 0.8179(3) 0.0691(8) Uani 1 1 d .
H36 H 0.2216 0.3907 0.7382 0.083 Uiso 1 1 calc R
C37 C 0.3487(3) 0.5610(3) 0.8881(3) 0.0911(11) Uani 1 1 d .
H37 H 0.3749 0.6168 0.8541 0.109 Uiso 1 1 calc R
C38 C 0.4017(3) 0.6135(3) 1.0077(3) 0.0952(12) Uani 1 1 d .
H38 H 0.4624 0.7038 1.0534 0.114 Uiso 1 1 calc R
C39 C 0.3628(3) 0.5296(3) 1.0582(3) 0.0873(10) Uani 1 1 d .
H39 H 0.3979 0.5638 1.1379 0.105 Uiso 1 1 calc R
C40 C 0.2704(3) 0.3929(3) 0.9890(2) 0.0661(7) Uani 1 1 d .
H40 H 0.2459 0.3376 1.0236 0.079 Uiso 1 1 calc R

loop_
_atom_site_aniso_label
_atom_site_aniso_U_11
_atom_site_aniso_U_22
_atom_site_aniso_U_33
_atom_site_aniso_U_23
_atom_site_aniso_U_13
_atom_site_aniso_U_12
Fe1 0.0519(2) 0.0552(2) 0.0521(2) 0.02879(18) 0.01369(17) 0.02629(18)
C1 0.0474(14) 0.0407(13) 0.0420(13) 0.0175(11) 0.0098(10) 0.0191(11)
C2 0.0469(13) 0.0399(13) 0.0376(12) 0.0149(10) 0.0092(10) 0.0194(11)
C3 0.0431(13) 0.0435(13) 0.0351(12) 0.0148(10) 0.0085(10) 0.0191(11)
C4 0.0456(13) 0.0415(13) 0.0385(12) 0.0176(11) 0.0103(10) 0.0202(11)
C5 0.0476(14) 0.0397(13) 0.0401(13) 0.0165(11) 0.0085(10) 0.0196(11)
C6 0.0431(13) 0.0452(14) 0.0445(13) 0.0185(11) 0.0045(10) 0.0186(11)
C7 0.0498(14) 0.0388(13) 0.0412(13) 0.0117(11) 0.0027(10) 0.0210(11)
C8 0.0521(15) 0.0430(14) 0.0726(18) 0.0237(13) 0.0017(13) 0.0185(12)
C9 0.0636(18) 0.0425(15) 0.080(2) 0.0225(14) -0.0004(14) 0.0258(14)
C10 0.0648(18) 0.0611(17) 0.0557(16) 0.0185(13) 0.0094(13) 0.0394(15)
C11 0.0550(15) 0.0502(14) 0.0416(13) 0.0187(12) 0.0138(11) 0.0257(12)
C12 0.131(3) 0.107(3) 0.0546(18) 0.0379(19) 0.038(2) 0.080(3)
C13 0.081(2) 0.138(3) 0.083(2) 0.072(2) 0.0464(19) 0.063(2)
C14 0.088(2) 0.117(3) 0.078(2) 0.070(2) 0.0354(18) 0.057(2)
C15 0.076(2) 0.114(3) 0.0556(18) 0.0462(18) 0.0173(15) 0.046(2)
C16 0.098(3) 0.071(2) 0.0455(17) 0.0151(15) 0.0132(17) 0.0199(19)
C17 0.0447(13) 0.0418(13) 0.0443(13) 0.0181(11) 0.0050(11) 0.0203(11)
C18 0.0701(18) 0.0493(16) 0.0573(16) 0.0167(13) 0.0154(14) 0.0264(14)
C19 0.103(3) 0.0447(17) 0.071(2) 0.0072(15) 0.0005(19) 0.0322(18)
C20 0.069(2) 0.0458(18) 0.106(3) 0.0335(19) -0.0121(19) 0.0115(16)
C21 0.0595(18) 0.070(2) 0.111(3) 0.057(2) 0.0192(18) 0.0220(16)
C22 0.0587(17) 0.0539(16) 0.0688(18) 0.0272(14) 0.0153(14) 0.0270(14)
C23 0.0421(13) 0.0368(12) 0.0492(14) 0.0190(11) 0.0066(11) 0.0158(11)
C24 0.0516(15) 0.0594(16) 0.0493(15) 0.0184(13) 0.0064(12) 0.0225(13)
C25 0.0647(19) 0.0699(19) 0.0528(17) 0.0214(15) -0.0066(14) 0.0183(16)
C26 0.0481(17) 0.0646(19) 0.086(2) 0.0352(17) -0.0097(15) 0.0126(15)
C27 0.0477(16) 0.0675(19) 0.101(2) 0.0431(18) 0.0204(16) 0.0287(15)
C28 0.0538(16) 0.0513(15) 0.0612(16) 0.0252(13) 0.0130(13) 0.0231(13)
C29 0.0398(13) 0.0395(13) 0.0512(14) 0.0214(11) 0.0086(11) 0.0155(11)
C30 0.0501(15) 0.0526(15) 0.0581(16) 0.0302(13) 0.0078(12) 0.0192(12)
C31 0.0567(17) 0.0661(19) 0.088(2) 0.0484(18) 0.0022(15) 0.0199(15)
C32 0.0549(17) 0.0566(19) 0.123(3) 0.048(2) 0.0082(18) 0.0252(15)
C33 0.0632(18) 0.0468(16) 0.095(2) 0.0241(16) 0.0187(16) 0.0293(14)
C34 0.0532(15) 0.0488(15) 0.0608(16) 0.0246(13) 0.0139(12) 0.0233(13)
C35 0.0439(14) 0.0393(13) 0.0573(15) 0.0171(12) 0.0048(11) 0.0185(11)
C36 0.0612(17) 0.0516(16) 0.0783(19) 0.0322(15) 0.0027(15) 0.0176(14)
C37 0.068(2) 0.0516(18) 0.128(3) 0.044(2) -0.001(2) 0.0137(16)
C38 0.064(2) 0.0427(17) 0.122(3) 0.011(2) -0.014(2) 0.0130(16)
C39 0.076(2) 0.062(2) 0.070(2) 0.0036(17) -0.0089(17) 0.0222(17)
C40 0.0636(17) 0.0511(16) 0.0570(17) 0.0141(13) 0.0012(13) 0.0207(14)

loop_
_atom_type_symbol
_atom_type_description
_atom_type_scat_dispersion_real
_atom_type_scat_dispersion_imag
_atom_type_scat_source
C C 0.0033 0.0016 'International Tables Vol C Tables 4.2.6.8 and 6.1.1.4'
H H 0.0000 0.0000 'International Tables Vol C Tables 4.2.6.8 and 6.1.1.4'
Fe Fe 0.3463 0.8444 'International Tables Vol C Tables 4.2.6.8 and 6.1.1.4'

loop_
_geom_angle_atom_site_label_1
_geom_angle_atom_site_label_2
_geom_angle_atom_site_label_3
_geom_angle
C12 Fe1 C8 120.15(13)
C12 Fe1 C13 40.40(13)
C8 Fe1 C13 105.00(13)
C12 Fe1 C16 40.61(13)
C8 Fe1 C16 157.49(14)
C13 Fe1 C16 67.75(14)
C12 Fe1 C9 155.38(15)
C8 Fe1 C9 40.69(10)
C13 Fe1 C9 119.89(14)
C16 Fe1 C9 161.52(14)
C12 Fe1 C14 68.13(13)
C8 Fe1 C14 121.72(13)
C13 Fe1 C14 40.58(12)
C16 Fe1 C14 67.51(14)
C9 Fe1 C14 106.46(13)
C12 Fe1 C10 162.56(14)
C8 Fe1 C10 68.53(11)
C13 Fe1 C10 156.30(13)
C16 Fe1 C10 126.53(13)
C9 Fe1 C10 40.52(11)
C14 Fe1 C10 122.06(12)
C12 Fe1 C11 125.19(12)
C8 Fe1 C11 68.42(10)
C13 Fe1 C11 159.94(12)
C16 Fe1 C11 110.70(12)
C9 Fe1 C11 68.26(11)
C14 Fe1 C11 158.98(11)
C10 Fe1 C11 40.80(9)
C12 Fe1 C15 68.44(13)
C8 Fe1 C15 158.42(12)
C13 Fe1 C15 67.84(13)
C16 Fe1 C15 40.61(13)
C9 Fe1 C15 123.71(12)
C14 Fe1 C15 39.80(12)
C10 Fe1 C15 109.38(12)
C11 Fe1 C15 124.99(11)
C12 Fe1 C7 106.83(11)
C8 Fe1 C7 40.88(9)
C13 Fe1 C7 121.87(11)
C16 Fe1 C7 123.42(12)
C9 Fe1 C7 68.77(10)
C14 Fe1 C7 158.14(12)
C10 Fe1 C7 69.03(10)
C11 Fe1 C7 40.92(9)
C15 Fe1 C7 160.17(12)
C6 C1 C2 118.0(2)
C6 C1 C7 118.3(2)
C2 C1 C7 123.70(19)
C1 C2 C3 119.30(19)
C1 C2 C17 121.24(19)
C3 C2 C17 119.38(19)
C4 C3 C2 121.5(2)
C4 C3 C23 120.42(19)
C2 C3 C23 118.03(19)
C3 C4 C5 118.73(19)
C3 C4 C29 120.49(19)
C5 C4 C29 120.74(19)
C6 C5 C4 118.9(2)
C6 C5 C35 117.5(2)
C4 C5 C35 123.61(19)
C5 C6 C1 123.4(2)
C5 C6 H6 118.3
C1 C6 H6 118.3
C8 C7 C11 106.5(2)
C8 C7 C1 129.5(2)
C11 C7 C1 124.0(2)
C8 C7 Fe1 68.71(13)
C11 C7 Fe1 69.11(13)
C1 C7 Fe1 127.36(15)
C9 C8 C7 108.8(2)
C9 C8 Fe1 69.86(15)
C7 C8 Fe1 70.41(13)
C9 C8 H8 125.6
C7 C8 H8 125.6
Fe1 C8 H8 125.6
C10 C9 C8 108.4(2)
C10 C9 Fe1 69.89(14)
C8 C9 Fe1 69.44(14)
C10 C9 H9 125.8
C8 C9 H9 125.8
Fe1 C9 H9 125.8
C9 C10 C11 107.6(2)
C9 C10 Fe1 69.59(16)
C11 C10 Fe1 69.66(13)
C9 C10 H10 126.2
C11 C10 H10 126.2
Fe1 C10 H10 126.2
C10 C11 C7 108.7(2)
C10 C11 Fe1 69.54(14)
C7 C11 Fe1 69.97(13)
C10 C11 H11 125.7
C7 C11 H11 125.7
Fe1 C11 H11 125.7
C13 C12 C16 107.7(3)
C13 C12 Fe1 70.30(18)
C16 C12 Fe1 70.22(17)
C13 C12 H12 126.1
C16 C12 H12 126.1
Fe1 C12 H12 126.1
C12 C13 C14 107.9(3)
C12 C13 Fe1 69.30(17)
C14 C13 Fe1 69.93(16)
C12 C13 H13 126.0
C14 C13 H13 126.0
Fe1 C13 H13 126.0
C15 C14 C13 108.6(3)
C15 C14 Fe1 70.36(16)
C13 C14 Fe1 69.49(16)
C15 C14 H14 125.7
C13 C14 H14 125.7
Fe1 C14 H14 125.7
C14 C15 C16 107.5(3)
C14 C15 Fe1 69.84(17)
C16 C15 Fe1 69.25(16)
C14 C15 H15 126.2
C16 C15 H15 126.2
Fe1 C15 H15 126.2
C12 C16 C15 108.2(3)
C12 C16 Fe1 69.17(18)
C15 C16 Fe1 70.13(17)
C12 C16 H16 125.9
C15 C16 H16 125.9
Fe1 C16 H16 125.9
C18 C17 C22 117.5(2)
C18 C17 C2 123.2(2)
C22 C17 C2 119.2(2)
C17 C18 C19 120.9(3)
C17 C18 H18 119.5
C19 C18 H18 119.5
C20 C19 C18 120.6(3)
C20 C19 H19 119.7
C18 C19 H19 119.7
C21 C20 C19 119.2(3)
C21 C20 H20 120.4
C19 C20 H20 120.4
C20 C21 C22 120.4(3)
C20 C21 H21 119.8
C22 C21 H21 119.8
C21 C22 C17 121.3(3)
C21 C22 H22 119.4
C17 C22 H22 119.4
C24 C23 C28 118.4(2)
C24 C23 C3 119.3(2)
C28 C23 C3 122.3(2)
C23 C24 C25 121.3(3)
C23 C24 H24 119.4
C25 C24 H24 119.4
C26 C25 C24 119.9(3)
C26 C25 H25 120.0
C24 C25 H25 120.0
C27 C26 C25 119.6(3)
C27 C26 H26 120.2
C25 C26 H26 120.2
C26 C27 C28 120.5(3)
C26 C27 H27 119.8
C28 C27 H27 119.8
C23 C28 C27 120.3(2)
C23 C28 H28 119.8
C27 C28 H28 119.8
C30 C29 C34 118.4(2)
C30 C29 C4 121.6(2)
C34 C29 C4 120.0(2)
C31 C30 C29 120.6(2)
C31 C30 H30 119.7
C29 C30 H30 119.7
C32 C31 C30 120.3(3)
C32 C31 H31 119.9
C30 C31 H31 119.9
C31 C32 C33 120.2(3)
C31 C32 H32 119.9
C33 C32 H32 119.9
C32 C33 C34 119.8(3)
C32 C33 H33 120.1
C34 C33 H33 120.1
C33 C34 C29 120.8(2)
C33 C34 H34 119.6
C29 C34 H34 119.6
C36 C35 C40 118.1(2)
C36 C35 C5 122.3(2)
C40 C35 C5 119.6(2)
C35 C36 C37 120.3(3)
C35 C36 H36 119.9
C37 C36 H36 119.9
C38 C37 C36 120.9(3)
C38 C37 H37 119.5
C36 C37 H37 119.5
C39 C38 C37 119.4(3)
C39 C38 H38 120.3
C37 C38 H38 120.3
C38 C39 C40 120.2(3)
C38 C39 H39 119.9
C40 C39 H39 119.9
C39 C40 C35 121.1(3)
C39 C40 H40 119.5
C35 C40 H40 119.5

loop_
_geom_bond_atom_site_label_1
_geom_bond_atom_site_label_2
_geom_bond_distance
Fe1 C12 2.054(3)
Fe1 C8 2.065(2)
Fe1 C13 2.067(3)
Fe1 C16 2.068(3)
Fe1 C9 2.070(3)
Fe1 C14 2.073(3)
Fe1 C10 2.074(3)
Fe1 C11 2.076(2)
Fe1 C15 2.080(3)
Fe1 C7 2.088(2)
C1 C6 1.423(3)
C1 C2 1.434(3)
C1 C7 1.512(3)
C2 C3 1.436(3)
C2 C17 1.523(3)
C3 C4 1.429(3)
C3 C23 1.532(3)
C4 C5 1.439(3)
C4 C29 1.526(3)
C5 C6 1.408(3)
C5 C35 1.526(3)
C6 H6 0.9300
C7 C8 1.450(3)
C7 C11 1.455(3)
C8 C9 1.438(3)
C8 H8 0.9800
C9 C10 1.435(4)
C9 H9 0.9800
C10 C11 1.447(3)
C10 H10 0.9800
C11 H11 0.9800
C12 C13 1.423(4)
C12 C16 1.431(5)
C12 H12 0.9800
C13 C14 1.436(4)
C13 H13 0.9800
C14 C15 1.414(4)
C14 H14 0.9800
C15 C16 1.440(4)
C15 H15 0.9800
C16 H16 0.9800
C17 C18 1.400(3)
C17 C22 1.409(3)
C18 C19 1.407(4)
C18 H18 0.9300
C19 C20 1.390(5)
C19 H19 0.9300
C20 C21 1.386(4)
C20 H20 0.9300
C21 C22 1.402(4)
C21 H21 0.9300
C22 H22 0.9300
C23 C24 1.401(3)
C23 C28 1.406(3)
C24 C25 1.406(3)
C24 H24 0.9300
C25 C26 1.398(4)
C25 H25 0.9300
C26 C27 1.392(4)
C26 H26 0.9300
C27 C28 1.415(3)
C27 H27 0.9300
C28 H28 0.9300
C29 C30 1.412(3)
C29 C34 1.414(3)
C30 C31 1.412(4)
C30 H30 0.9300
C31 C32 1.394(4)
C31 H31 0.9300
C32 C33 1.399(4)
C32 H32 0.9300
C33 C34 1.413(4)
C33 H33 0.9300
C34 H34 0.9300
C35 C36 1.409(3)
C35 C40 1.411(3)
C36 C37 1.411(4)
C36 H36 0.9300
C37 C38 1.393(5)
C37 H37 0.9300
C38 C39 1.392(5)
C38 H38 0.9300
C39 C40 1.409(4)
C39 H39 0.9300
C40 H40 0.9300

loop_
_geom_torsion_atom_site_label_1
_geom_torsion_atom_site_label_2
_geom_torsion_atom_site_label_3
_geom_torsion_atom_site_label_4
_geom_torsion
C6 C1 C2 C3 4.4(3)
C7 C1 C2 C3 -173.7(2)
C6 C1 C2 C17 -172.3(2)
C7 C1 C2 C17 9.6(3)
C1 C2 C3 C4 -4.3(3)
C17 C2 C3 C4 172.4(2)
C1 C2 C3 C23 174.2(2)
C17 C2 C3 C23 -9.1(3)
C2 C3 C4 C5 0.9(3)
C23 C3 C4 C5 -177.6(2)
C2 C3 C4 C29 -176.8(2)
C23 C3 C4 C29 4.7(3)
C3 C4 C5 C6 2.4(3)
C29 C4 C5 C6 -180.0(2)
C3 C4 C5 C35 -178.1(2)
C29 C4 C5 C35 -0.5(3)
C4 C5 C6 C1 -2.3(3)
C35 C5 C6 C1 178.2(2)
C2 C1 C6 C5 -1.2(3)
C7 C1 C6 C5 177.1(2)
C6 C1 C7 C8 146.3(2)
C2 C1 C7 C8 -35.6(4)
C6 C1 C7 C11 -34.3(3)
C2 C1 C7 C11 143.8(2)
C6 C1 C7 Fe1 54.2(3)
C2 C1 C7 Fe1 -127.7(2)
C12 Fe1 C7 C8 -116.90(18)
C13 Fe1 C7 C8 -75.4(2)
C16 Fe1 C7 C8 -158.26(18)
C9 Fe1 C7 C8 37.45(15)
C14 Fe1 C7 C8 -43.8(3)
C10 Fe1 C7 C8 81.02(16)
C11 Fe1 C7 C8 118.33(19)
C15 Fe1 C7 C8 170.1(3)
C12 Fe1 C7 C11 124.77(17)
C8 Fe1 C7 C11 -118.33(19)
C13 Fe1 C7 C11 166.29(17)
C16 Fe1 C7 C11 83.41(18)
C9 Fe1 C7 C11 -80.88(15)
C14 Fe1 C7 C11 -162.1(3)
C10 Fe1 C7 C11 -37.31(14)
C15 Fe1 C7 C11 51.8(4)
C12 Fe1 C7 C1 7.3(2)
C8 Fe1 C7 C1 124.1(3)
C13 Fe1 C7 C1 48.8(3)
C16 Fe1 C7 C1 -34.1(3)
C9 Fe1 C7 C1 161.6(2)
C14 Fe1 C7 C1 80.3(4)
C10 Fe1 C7 C1 -154.8(2)
C11 Fe1 C7 C1 -117.5(2)
C15 Fe1 C7 C1 -65.7(4)
C11 C7 C8 C9 -0.5(3)
C1 C7 C8 C9 178.9(2)
Fe1 C7 C8 C9 -59.53(19)
C11 C7 C8 Fe1 59.04(15)
C1 C7 C8 Fe1 -121.5(2)
C12 Fe1 C8 C9 -159.54(18)
C13 Fe1 C8 C9 -118.66(19)
C16 Fe1 C8 C9 173.5(3)
C14 Fe1 C8 C9 -78.0(2)
C10 Fe1 C8 C9 37.30(16)
C11 Fe1 C8 C9 81.32(18)
C15 Fe1 C8 C9 -51.3(4)
C7 Fe1 C8 C9 119.6(2)
C12 Fe1 C8 C7 80.82(19)
C13 Fe1 C8 C7 121.70(17)
C16 Fe1 C8 C7 53.9(4)
C9 Fe1 C8 C7 -119.6(2)
C14 Fe1 C8 C7 162.36(15)
C10 Fe1 C8 C7 -82.33(16)
C11 Fe1 C8 C7 -38.32(14)
C15 Fe1 C8 C7 -170.9(3)
C7 C8 C9 C10 0.7(3)
Fe1 C8 C9 C10 -59.21(19)
C7 C8 C9 Fe1 59.87(17)
C12 Fe1 C9 C10 166.3(3)
C8 Fe1 C9 C10 119.8(2)
C13 Fe1 C9 C10 -162.38(16)
C16 Fe1 C9 C10 -52.4(4)
C14 Fe1 C9 C10 -120.41(17)
C11 Fe1 C9 C10 38.03(15)
C15 Fe1 C9 C10 -80.40(19)
C7 Fe1 C9 C10 82.16(16)
C12 Fe1 C9 C8 46.5(3)
C13 Fe1 C9 C8 77.8(2)
C16 Fe1 C9 C8 -172.2(4)
C14 Fe1 C9 C8 119.81(18)
C10 Fe1 C9 C8 -119.8(2)
C11 Fe1 C9 C8 -81.74(17)
C15 Fe1 C9 C8 159.83(17)
C7 Fe1 C9 C8 -37.62(15)
C8 C9 C10 C11 -0.6(3)
Fe1 C9 C10 C11 -59.50(17)
C8 C9 C10 Fe1 58.94(19)
C12 Fe1 C10 C9 -160.8(4)
C8 Fe1 C10 C9 -37.46(15)
C13 Fe1 C10 C9 40.8(3)
C16 Fe1 C10 C9 161.80(18)
C14 Fe1 C10 C9 77.40(19)
C11 Fe1 C10 C9 -118.9(2)
C15 Fe1 C10 C9 119.61(17)
C7 Fe1 C10 C9 -81.46(16)
C12 Fe1 C10 C11 -41.9(4)
C8 Fe1 C10 C11 81.41(15)
C13 Fe1 C10 C11 159.6(3)
C16 Fe1 C10 C11 -79.3(2)
C9 Fe1 C10 C11 118.9(2)
C14 Fe1 C10 C11 -163.73(16)
C15 Fe1 C10 C11 -121.52(17)
C7 Fe1 C10 C11 37.41(14)
C9 C10 C11 C7 0.3(3)
Fe1 C10 C11 C7 -59.20(16)
C9 C10 C11 Fe1 59.46(18)
C8 C7 C11 C10 0.1(3)
C1 C7 C11 C10 -179.3(2)
Fe1 C7 C11 C10 58.93(16)
C8 C7 C11 Fe1 -58.79(16)
C1 C7 C11 Fe1 121.7(2)
C12 Fe1 C11 C10 165.82(18)
C8 Fe1 C11 C10 -81.72(16)
C13 Fe1 C11 C10 -155.9(3)
C16 Fe1 C11 C10 122.42(18)
C9 Fe1 C11 C10 -37.77(15)
C14 Fe1 C11 C10 41.4(4)
C15 Fe1 C11 C10 78.98(19)
C7 Fe1 C11 C10 -120.0(2)
C12 Fe1 C11 C7 -74.17(19)
C8 Fe1 C11 C7 38.29(13)
C13 Fe1 C11 C7 -35.9(4)
C16 Fe1 C11 C7 -117.58(17)
C9 Fe1 C11 C7 82.23(14)
C14 Fe1 C11 C7 161.4(3)
C10 Fe1 C11 C7 120.0(2)
C15 Fe1 C11 C7 -161.01(16)
C8 Fe1 C12 C13 77.3(2)
C16 Fe1 C12 C13 -118.2(3)
C9 Fe1 C12 C13 44.1(4)
C14 Fe1 C12 C13 -37.71(19)
C10 Fe1 C12 C13 -166.8(3)
C11 Fe1 C12 C13 160.88(17)
C15 Fe1 C12 C13 -80.7(2)
C7 Fe1 C12 C13 119.71(19)
C8 Fe1 C12 C16 -164.54(19)
C13 Fe1 C12 C16 118.2(3)
C9 Fe1 C12 C16 162.3(3)
C14 Fe1 C12 C16 80.5(2)
C10 Fe1 C12 C16 -48.6(5)
C11 Fe1 C12 C16 -80.9(2)
C15 Fe1 C12 C16 37.51(19)
C7 Fe1 C12 C16 -122.1(2)
C16 C12 C13 C14 -1.0(3)
Fe1 C12 C13 C14 59.5(2)
C16 C12 C13 Fe1 -60.5(2)
C8 Fe1 C13 C12 -119.2(2)
C16 Fe1 C13 C12 38.3(2)
C9 Fe1 C13 C12 -160.47(19)
C14 Fe1 C13 C12 119.2(3)
C10 Fe1 C13 C12 170.2(3)
C11 Fe1 C13 C12 -51.3(4)
C15 Fe1 C13 C12 82.3(2)
C7 Fe1 C13 C12 -78.2(2)
C12 Fe1 C13 C14 -119.2(3)
C8 Fe1 C13 C14 121.6(2)
C16 Fe1 C13 C14 -80.9(2)
C9 Fe1 C13 C14 80.3(2)
C10 Fe1 C13 C14 51.0(4)
C11 Fe1 C13 C14 -170.5(3)
C15 Fe1 C13 C14 -36.9(2)
C7 Fe1 C13 C14 162.56(18)
C12 C13 C14 C15 0.6(4)
Fe1 C13 C14 C15 59.7(2)
C12 C13 C14 Fe1 -59.1(2)
C12 Fe1 C14 C15 -82.1(2)
C8 Fe1 C14 C15 165.02(18)
C13 Fe1 C14 C15 -119.7(3)
C16 Fe1 C14 C15 -38.1(2)
C9 Fe1 C14 C15 123.3(2)
C10 Fe1 C14 C15 81.9(2)
C11 Fe1 C14 C15 51.3(4)
C7 Fe1 C14 C15 -162.8(3)
C12 Fe1 C14 C13 37.5(2)
C8 Fe1 C14 C13 -75.3(2)
C16 Fe1 C14 C13 81.6(2)
C9 Fe1 C14 C13 -117.0(2)
C10 Fe1 C14 C13 -158.4(2)
C11 Fe1 C14 C13 170.9(3)
C15 Fe1 C14 C13 119.7(3)
C7 Fe1 C14 C13 -43.1(4)
C13 C14 C15 C16 0.1(3)
Fe1 C14 C15 C16 59.2(2)
C13 C14 C15 Fe1 -59.2(2)
C12 Fe1 C15 C14 81.3(2)
C8 Fe1 C15 C14 -36.7(4)
C13 Fe1 C15 C14 37.6(2)
C16 Fe1 C15 C14 118.8(3)
C9 Fe1 C15 C14 -74.4(2)
C10 Fe1 C15 C14 -117.2(2)
C11 Fe1 C15 C14 -160.03(18)
C7 Fe1 C15 C14 161.0(3)
C12 Fe1 C15 C16 -37.5(2)
C8 Fe1 C15 C16 -155.5(3)
C13 Fe1 C15 C16 -81.2(2)
C9 Fe1 C15 C16 166.78(19)
C14 Fe1 C15 C16 -118.8(3)
C10 Fe1 C15 C16 124.0(2)
C11 Fe1 C15 C16 81.2(2)
C7 Fe1 C15 C16 42.2(4)
C13 C12 C16 C15 1.1(3)
Fe1 C12 C16 C15 -59.5(2)
C13 C12 C16 Fe1 60.6(2)
C14 C15 C16 C12 -0.7(3)
Fe1 C15 C16 C12 58.9(2)
C14 C15 C16 Fe1 -59.6(2)
C8 Fe1 C16 C12 37.0(4)
C13 Fe1 C16 C12 -38.11(19)
C9 Fe1 C16 C12 -156.4(4)
C14 Fe1 C16 C12 -82.2(2)
C10 Fe1 C16 C12 163.74(18)
C11 Fe1 C16 C12 120.4(2)
C15 Fe1 C16 C12 -119.5(3)
C7 Fe1 C16 C12 76.3(2)
C12 Fe1 C16 C15 119.5(3)
C8 Fe1 C16 C15 156.5(3)
C13 Fe1 C16 C15 81.4(2)
C9 Fe1 C16 C15 -36.9(5)
C14 Fe1 C16 C15 37.38(18)
C10 Fe1 C16 C15 -76.7(2)
C11 Fe1 C16 C15 -120.08(19)
C7 Fe1 C16 C15 -164.15(17)
C1 C2 C17 C18 -72.2(3)
C3 C2 C17 C18 111.1(3)
C1 C2 C17 C22 105.6(3)
C3 C2 C17 C22 -71.0(3)
C22 C17 C18 C19 -0.3(4)
C2 C17 C18 C19 177.6(2)
C17 C18 C19 C20 -0.1(4)
C18 C19 C20 C21 -0.1(5)
C19 C20 C21 C22 0.8(5)
C20 C21 C22 C17 -1.2(4)
C18 C17 C22 C21 0.9(4)
C2 C17 C22 C21 -177.0(2)
C4 C3 C23 C24 107.5(3)
C2 C3 C23 C24 -71.0(3)
C4 C3 C23 C28 -71.3(3)
C2 C3 C23 C28 110.2(2)
C28 C23 C24 C25 0.5(4)
C3 C23 C24 C25 -178.4(2)
C23 C24 C25 C26 0.0(4)
C24 C25 C26 C27 -0.7(4)
C25 C26 C27 C28 1.0(4)
C24 C23 C28 C27 -0.2(4)
C3 C23 C28 C27 178.6(2)
C26 C27 C28 C23 -0.5(4)
C3 C4 C29 C30 -57.5(3)
C5 C4 C29 C30 124.9(2)
C3 C4 C29 C34 121.4(2)
C5 C4 C29 C34 -56.2(3)
C34 C29 C30 C31 0.2(3)
C4 C29 C30 C31 179.2(2)
C29 C30 C31 C32 -1.3(4)
C30 C31 C32 C33 1.3(4)
C31 C32 C33 C34 -0.2(4)
C32 C33 C34 C29 -0.9(4)
C30 C29 C34 C33 0.9(3)
C4 C29 C34 C33 -178.1(2)
C6 C5 C35 C36 122.8(3)
C4 C5 C35 C36 -56.7(3)
C6 C5 C35 C40 -55.1(3)
C4 C5 C35 C40 125.4(3)
C40 C35 C36 C37 -1.2(4)
C5 C35 C36 C37 -179.1(2)
C35 C36 C37 C38 0.3(5)
C36 C37 C38 C39 0.4(5)
C37 C38 C39 C40 -0.2(5)
C38 C39 C40 C35 -0.7(5)
C36 C35 C40 C39 1.4(4)
C5 C35 C40 C39 179.3(2)
